data_7042423
loop_
_publ_author_name
'Gao, Hong-Ling'
'Zhou, Xiao-Pu'
'Bi, Yan-Xia'
'Shen, Hai-Yun'
'Wang, Wen-Min'
'Wang, Ni-Ni'
'Chang, Yi-Xin'
'Zhang, Ru-Xia'
'Cui, Jian-Zhong'

_publ_section_title
;
 A Dy4 single-molecule magnet and its Gd(iii), Tb(iii), Ho(iii), and
 Er(iii) analogues encapsulated by an 8-hydroxyquinoline Schiff base
 derivative and \b-diketonate coligand.
;
_journal_issue 14
_journal_name_full 'Dalton transactions (Cambridge, England : 2003)'
_journal_page_first 4669
_journal_page_last 4677
_journal_paper_doi 10.1039/c7dt00118e
_journal_volume 46
_journal_year 2017
_chemical_formula_moiety 'C116 H96 Dy4 N12 O16, C2 H3 N, 0.25(C2 Cl4)'
_chemical_formula_sum 'C118.5 H99 Cl Dy4 N13 O16'
_chemical_formula_weight 2646.55
_space_group_crystal_system monoclinic
_space_group_IT_number 15
_space_group_name_Hall '-C 2yc'
_space_group_name_H-M_alt 'C 1 2/c 1'
_symmetry_space_group_name_Hall '-C 2yc'
_symmetry_space_group_name_H-M 'C 1 2/c 1'
_atom_sites_solution_hydrogens geom
_audit_creation_date 2017-02-08
_audit_creation_method
;
Olex2 1.2
(compiled 2017.01.04 svn.r3372 for OlexSys, GUI svn.r5292)
;
_audit_update_record
;
2017-02-10 deposited with the CCDC.
2017-03-10 downloaded from the CCDC.
;
_cell_angle_alpha 90
_cell_angle_beta 118.244(5)
_cell_angle_gamma 90
_cell_formula_units_Z 4
_cell_length_a 30.579(8)
_cell_length_b 14.553(3)
_cell_length_c 28.172(8)
_cell_measurement_reflns_used 11482
_cell_measurement_temperature 113(2)
_cell_measurement_theta_max 27.5
_cell_measurement_theta_min 3.0
_cell_volume 11044(5)
_computing_molecular_graphics 'Olex2 (Dolomanov et al., 2009)'
_computing_publication_material 'Olex2 (Dolomanov et al., 2009)'
_computing_structure_refinement 'XL (Sheldrick, 2008)'
_diffrn_ambient_temperature 113.15
_diffrn_measured_fraction_theta_full 0.997
_diffrn_measured_fraction_theta_max 0.997
_diffrn_measurement_device_type 'Bruker P4'
_diffrn_measurement_method '\w scans'
_diffrn_radiation_monochromator graphite
_diffrn_radiation_type MoK\a
_diffrn_radiation_wavelength 0.71073
_diffrn_reflns_av_R_equivalents 0.0473
_diffrn_reflns_av_unetI/netI 0.0339
_diffrn_reflns_Laue_measured_fraction_full 0.997
_diffrn_reflns_Laue_measured_fraction_max 0.997
_diffrn_reflns_limit_h_max 36
_diffrn_reflns_limit_h_min -36
_diffrn_reflns_limit_k_max 17
_diffrn_reflns_limit_k_min -17
_diffrn_reflns_limit_l_max 33
_diffrn_reflns_limit_l_min -33
_diffrn_reflns_number 59037
_diffrn_reflns_point_group_measured_fraction_full 0.997
_diffrn_reflns_point_group_measured_fraction_max 0.997
_diffrn_reflns_theta_full 25.018
_diffrn_reflns_theta_max 25.018
_diffrn_reflns_theta_min 3.025
_exptl_absorpt_coefficient_mu 2.770
_exptl_absorpt_correction_type none
_exptl_crystal_colour yellow
_exptl_crystal_density_diffrn 1.592
_exptl_crystal_density_method "'not measured'"
_exptl_crystal_description Prism
_exptl_crystal_F_000 5240
_exptl_crystal_size_max 0.1
_exptl_crystal_size_mid 0.1
_exptl_crystal_size_min 0.08
_refine_diff_density_max 2.030
_refine_diff_density_min -0.705
_refine_diff_density_rms 0.119
_refine_ls_extinction_method none
_refine_ls_goodness_of_fit_ref 1.171
_refine_ls_hydrogen_treatment constr
_refine_ls_matrix_type full
_refine_ls_number_parameters 726
_refine_ls_number_reflns 9721
_refine_ls_number_restraints 44
_refine_ls_restrained_S_all 1.174
_refine_ls_R_factor_all 0.0528
_refine_ls_R_factor_gt 0.0406
_refine_ls_shift/su_max 0.005
_refine_ls_shift/su_mean 0.000
_refine_ls_structure_factor_coef Fsqd
_refine_ls_weighting_details 'w=1/[\s^2^(Fo^2^)+(0.0328P)^2^+97.7280P] where P=(Fo^2^+2Fc^2^)/3'
_refine_ls_weighting_scheme calc
_refine_ls_wR_factor_gt 0.0909
_refine_ls_wR_factor_ref 0.0953
_reflns_Friedel_coverage 0.000
_reflns_number_gt 8230
_reflns_number_total 9721
_reflns_threshold_expression 'I > 2\s(I)'
_cod_data_source_file c7dt00118e2.cif
_cod_data_source_block 3
_cod_depositor_comments 'Adding full bibliography for 7042423--7042427.cif.'
_cod_original_formula_sum 'C118.50 H99 Cl Dy4 N13 O16'
_cod_database_code 7042423
_shelx_shelxl_version_number 2014/7
_shelx_space_group_comment
;
The symmetry employed for this shelxl refinement is uniquely defined
by the following loop, which should always be used as a source of
symmetry information in preference to the above space-group names.
They are only intended as comments.
;
_shelx_estimated_absorpt_t_max 0.809
_shelx_estimated_absorpt_t_min 0.769
_olex2_refinement_description
;
1. Fixed Uiso
 At 1.2 times of:
  All C(H) groups, All O(H) groups
 At 1.5 times of:
  All C(H,H,H) groups
2. Restrained distances
 C60-N7
 1.12 with sigma of 0.01
 Cl1-Cl2
 2.8 with sigma of 0.01
 C59-Cl1 = C59-Cl2
 1.78 with sigma of 0.01
 C61-N7
 2.66 with sigma of 0.01
 C60-C61
 1.54 with sigma of 0.01
 H61A-H22
 2.2 with sigma of 0.02
3. Rigid bond restraints
 C61, C60
 with sigma for 1-2 distances of 0.01 and sigma for 1-3 distances of 0.02
4. Uiso/Uaniso restraints and constraints
Cl1 \\sim Cl2 \\sim C59: within 1.7A with sigma of 0.01 and sigma for terminal
atoms of 0.02
Uanis(C61) \\sim Ueq, Uanis(Cl1) \\sim Ueq, Uanis(Cl2) \\sim Ueq, Uanis(C59)
\\sim Ueq, Uanis(C60) \\sim Ueq, Uanis(N7) \\sim Ueq: with sigma of 0.001 and
sigma for terminal atoms of 0.002
5. Others
 Fixed Sof: N7(0.5) C60(0.5) C61(0.5) H61A(0.5) H61B(0.5) H61C(0.5) Cl1(0.25)
 Cl2(0.25) C59(0.25)
6.a Ternary CH refined with riding coordinates:
 O8(H8)
6.b Aromatic/amide H refined with riding coordinates:
 C1(H1), C2(H2), C3(H3), C6(H6), C7(H7), C10(H10), C12(H12), C13(H13),
 C14(H14), C15(H15), C16(H16), C17(H17), C18(H18), C19(H19), C22(H22), C23(H23),
  C26(H26), C28(H28), C29(H29), C30(H30), C31(H31), C32(H32), C33(H33),
 C34(H34), C35(H35), C38(H38), C39(H39), C42(H42), C44(H44), C45(H45), C46(H46),
  C47(H47), C48(H48), C51(H51), C56(H56)
6.c Idealised Me refined as rotating group:
 C49(H49A,H49B,H49C), C53(H53A,H53B,H53C), C54(H54A,H54B,H54C), C58(H58A,H58B,
 H58C), C61(H61A,H61B,H61C)
;
_olex2_submission_special_instructions 'No special instructions were received'

loop_
_space_group_symop_operation_xyz
'x, y, z'
'-x, y, -z+1/2'
'x+1/2, y+1/2, z'
'-x+1/2, y+1/2, -z+1/2'
'-x, -y, -z'
'x, -y, z-1/2'
'-x+1/2, -y+1/2, -z'
'x+1/2, -y+1/2, z-1/2'

loop_
_atom_site_label
_atom_site_type_symbol
_atom_site_fract_x
_atom_site_fract_y
_atom_site_fract_z
_atom_site_U_iso_or_equiv
_atom_site_adp_type
_atom_site_occupancy
_atom_site_site_symmetry_order
_atom_site_calc_flag
_atom_site_refinement_flags_posn
_atom_site_refinement_flags_adp
_atom_site_refinement_flags_occupancy
_atom_site_disorder_assembly
_atom_site_disorder_group
Dy1 Dy 1.00730(2) 0.36887(2) 0.00746(2) 0.02172(8) Uani 1 1 d . . . . .
Dy2 Dy 0.90059(2) 0.46721(2) 0.00546(2) 0.02316(8) Uani 1 1 d . . . . .
O1 O 1.09192(14) 0.3956(3) 0.03741(15) 0.0239(9) Uani 1 1 d . . . . .
O2 O 0.94802(15) 0.3301(3) 0.03802(16) 0.0282(9) Uani 1 1 d . . . . .
O3 O 0.92361(14) 0.4063(3) -0.05719(15) 0.0271(9) Uani 1 1 d . . . . .
O4 O 1.00895(15) 0.3083(3) -0.06781(16) 0.0313(10) Uani 1 1 d . . . . .
O5 O 1.03076(15) 0.2174(3) 0.02638(17) 0.0315(10) Uani 1 1 d . . . . .
O6 O 0.93075(16) 0.4991(3) 0.09623(16) 0.0331(10) Uani 1 1 d . . . . .
O7 O 0.84056(15) 0.5532(3) 0.01032(16) 0.0296(10) Uani 1 1 d . . . . .
O8 O 0.98341(14) 0.5028(3) 0.03665(14) 0.0222(9) Uani 1 1 d . . . . .
H8 H 1.0016 0.5097 0.0767 0.027 Uiso 1 1 calc R . . . .
N1 N 1.05918(18) 0.3711(3) 0.10988(18) 0.0247(11) Uani 1 1 d . . . . .
N2 N 1.2291(2) 0.3293(4) 0.2529(2) 0.0344(13) Uani 1 1 d . . . . .
N3 N 0.8600(2) 0.3464(4) 0.0355(2) 0.0326(13) Uani 1 1 d . . . . .
N4 N 0.8772(2) 0.0388(4) 0.1101(2) 0.0472(15) Uani 1 1 d . . . . .
N5 N 0.82738(18) 0.4307(4) -0.08427(19) 0.0290(12) Uani 1 1 d . . . . .
N6 N 0.7808(2) 0.4123(4) -0.2748(2) 0.0351(13) Uani 1 1 d . . . . .
C1 C 1.0434(2) 0.3693(4) 0.1462(2) 0.0298(14) Uani 1 1 d . . . . .
H1 H 1.0089 0.3748 0.1344 0.036 Uiso 1 1 calc R . . . .
C2 C 1.0757(2) 0.3596(4) 0.2016(2) 0.0308(14) Uani 1 1 d . . . . .
H2 H 1.0629 0.3601 0.2265 0.037 Uiso 1 1 calc R . . . .
C3 C 1.1253(2) 0.3496(4) 0.2195(2) 0.0301(14) Uani 1 1 d . . . . .
H3 H 1.1472 0.3417 0.2568 0.036 Uiso 1 1 calc R . . . .
C4 C 1.1440(2) 0.3511(4) 0.1827(2) 0.0288(14) Uani 1 1 d . . . . .
C5 C 1.1952(2) 0.3409(4) 0.1975(2) 0.0315(15) Uani 1 1 d . . . . .
C6 C 1.2083(2) 0.3404(5) 0.1571(3) 0.0386(17) Uani 1 1 d . . . . .
H6 H 1.2421 0.3303 0.1664 0.046 Uiso 1 1 calc R . . . .
C7 C 1.1740(2) 0.3541(4) 0.1028(2) 0.0318(15) Uani 1 1 d . . . . .
H7 H 1.1848 0.3514 0.0763 0.038 Uiso 1 1 calc R . . . .
C8 C 1.1250(2) 0.3712(4) 0.0873(2) 0.0259(13) Uani 1 1 d . . . . .
C9 C 1.1090(2) 0.3635(4) 0.1272(2) 0.0255(13) Uani 1 1 d . . . . .
C10 C 1.2733(3) 0.3517(5) 0.2690(3) 0.0403(17) Uani 1 1 d . . . . .
H10 H 1.2820 0.3763 0.2433 0.048 Uiso 1 1 calc R . . . .
C11 C 1.3127(2) 0.3424(5) 0.3246(3) 0.0375(16) Uani 1 1 d . . . . .
C12 C 1.3616(3) 0.3654(6) 0.3356(3) 0.052(2) Uani 1 1 d . . . . .
H12 H 1.3679 0.3856 0.3073 0.063 Uiso 1 1 calc R . . . .
C13 C 1.4003(3) 0.3582(6) 0.3877(3) 0.058(2) Uani 1 1 d . . . . .
H13 H 1.4331 0.3735 0.3951 0.070 Uiso 1 1 calc R . . . .
C14 C 1.3914(3) 0.3296(5) 0.4278(3) 0.059(3) Uani 1 1 d . . . . .
H14 H 1.4181 0.3250 0.4634 0.071 Uiso 1 1 calc R . . . .
C15 C 1.3442(3) 0.3069(6) 0.4175(3) 0.064(3) Uani 1 1 d . . . . .
H15 H 1.3384 0.2867 0.4461 0.077 Uiso 1 1 calc R . . . .
C16 C 1.3048(3) 0.3134(5) 0.3658(3) 0.0487(19) Uani 1 1 d . . . . .
H16 H 1.2722 0.2975 0.3591 0.058 Uiso 1 1 calc R . . . .
C17 C 0.8180(3) 0.3551(5) 0.0372(3) 0.0418(17) Uani 1 1 d . . . . .
H17 H 0.7999 0.4107 0.0246 0.050 Uiso 1 1 calc R . . . .
C18 C 0.7982(3) 0.2850(5) 0.0569(3) 0.0446(18) Uani 1 1 d . . . . .
H18 H 0.7677 0.2945 0.0575 0.053 Uiso 1 1 calc R . . . .
C19 C 0.8229(3) 0.2054(5) 0.0745(3) 0.0442(18) Uani 1 1 d . . . . .
H19 H 0.8096 0.1576 0.0869 0.053 Uiso 1 1 calc R . . . .
C20 C 0.8692(3) 0.1931(5) 0.0746(3) 0.0383(16) Uani 1 1 d . . . . .
C21 C 0.8980(3) 0.1127(5) 0.0945(3) 0.0404(17) Uani 1 1 d . . . . .
C22 C 0.9437(3) 0.1091(5) 0.0959(3) 0.0435(18) Uani 1 1 d . . . . .
H22 H 0.9635 0.0554 0.1094 0.052 Uiso 1 1 calc DR . . . .
C23 C 0.9616(3) 0.1824(5) 0.0780(3) 0.0391(16) Uani 1 1 d . . . . .
H23 H 0.9937 0.1786 0.0805 0.047 Uiso 1 1 calc R . . . .
C24 C 0.9331(2) 0.2609(4) 0.0564(2) 0.0316(15) Uani 1 1 d . . . . .
C25 C 0.8867(3) 0.2665(5) 0.0557(3) 0.0353(15) Uani 1 1 d . . . . .
C26 C 0.9046(3) -0.0121(5) 0.1495(3) 0.0430(18) Uani 1 1 d . . . . .
H26 H 0.9390 0.0017 0.1698 0.052 Uiso 1 1 calc R . . . .
C27 C 0.8844(3) -0.0921(5) 0.1643(3) 0.0375(16) Uani 1 1 d . . . . .
C28 C 0.8366(3) -0.1219(5) 0.1293(3) 0.0412(17) Uani 1 1 d . . . . .
H28 H 0.8178 -0.0929 0.0953 0.049 Uiso 1 1 calc R . . . .
C29 C 0.8169(3) -0.1941(5) 0.1444(3) 0.0472(18) Uani 1 1 d . . . . .
H29 H 0.7844 -0.2154 0.1207 0.057 Uiso 1 1 calc R . . . .
C30 C 0.8437(3) -0.2350(6) 0.1932(3) 0.0499(19) Uani 1 1 d . . . . .
H30 H 0.8290 -0.2828 0.2039 0.060 Uiso 1 1 calc R . . . .
C31 C 0.8913(3) -0.2085(5) 0.2270(3) 0.054(2) Uani 1 1 d . . . . .
H31 H 0.9101 -0.2398 0.2602 0.065 Uiso 1 1 calc R . . . .
C32 C 0.9120(3) -0.1359(5) 0.2129(3) 0.0506(19) Uani 1 1 d . . . . .
H32 H 0.9449 -0.1165 0.2364 0.061 Uiso 1 1 calc R . . . .
C33 C 0.7801(2) 0.4385(5) -0.0981(3) 0.0390(16) Uani 1 1 d . . . . .
H33 H 0.7713 0.4485 -0.0704 0.047 Uiso 1 1 calc R . . . .
C34 C 0.7420(2) 0.4329(6) -0.1510(3) 0.0435(18) Uani 1 1 d . . . . .
H34 H 0.7083 0.4354 -0.1584 0.052 Uiso 1 1 calc R . . . .
C35 C 0.7533(2) 0.4240(5) -0.1917(3) 0.0386(16) Uani 1 1 d . . . . .
H35 H 0.7277 0.4214 -0.2280 0.046 Uiso 1 1 calc R . . . .
C36 C 0.8036(2) 0.4185(4) -0.1799(2) 0.0328(15) Uani 1 1 d . . . . .
C37 C 0.8186(2) 0.4141(4) -0.2205(2) 0.0311(14) Uani 1 1 d . . . . .
C38 C 0.8688(2) 0.4071(4) -0.2043(3) 0.0333(15) Uani 1 1 d . . . . .
H38 H 0.8793 0.4056 -0.2311 0.040 Uiso 1 1 calc R . . . .
C39 C 0.9049(2) 0.4021(4) -0.1500(2) 0.0282(14) Uani 1 1 d . . . . .
H39 H 0.9388 0.3942 -0.1409 0.034 Uiso 1 1 calc R . . . .
C40 C 0.8916(2) 0.4086(4) -0.1096(2) 0.0265(13) Uani 1 1 d . . . . .
C41 C 0.8398(2) 0.4195(4) -0.1253(2) 0.0281(14) Uani 1 1 d . . . . .
C42 C 0.7862(3) 0.4565(5) -0.3106(2) 0.0342(15) Uani 1 1 d . . . . .
H42 H 0.8146 0.4944 -0.3000 0.041 Uiso 1 1 calc R . . . .
C43 C 0.7497(3) 0.4505(5) -0.3678(3) 0.0372(16) Uani 1 1 d . . . . .
C44 C 0.7514(3) 0.5117(5) -0.4046(3) 0.0483(19) Uani 1 1 d . . . . .
H44 H 0.7771 0.5562 -0.3925 0.058 Uiso 1 1 calc R . . . .
C45 C 0.7160(3) 0.5092(6) -0.4594(3) 0.052(2) Uani 1 1 d . . . . .
H45 H 0.7168 0.5528 -0.4840 0.062 Uiso 1 1 calc R . . . .
C46 C 0.6800(3) 0.4421(6) -0.4763(3) 0.050(2) Uani 1 1 d . . . . .
H46 H 0.6559 0.4395 -0.5132 0.060 Uiso 1 1 calc R . . . .
C47 C 0.6782(3) 0.3788(6) -0.4410(3) 0.0461(19) Uani 1 1 d . . . . .
H47 H 0.6536 0.3321 -0.4536 0.055 Uiso 1 1 calc R . . . .
C48 C 0.7128(2) 0.3839(5) -0.3868(3) 0.0417(17) Uani 1 1 d . . . . .
H48 H 0.7112 0.3411 -0.3622 0.050 Uiso 1 1 calc R . . . .
C49 C 1.0222(3) 0.2304(6) -0.1340(3) 0.055(2) Uani 1 1 d . . . . .
H49A H 0.9994 0.2773 -0.1579 0.083 Uiso 1 1 calc GR . . . .
H49B H 1.0109 0.1694 -0.1500 0.083 Uiso 1 1 calc GR . . . .
H49C H 1.0557 0.2417 -0.1291 0.083 Uiso 1 1 calc GR . . . .
C50 C 1.0231(2) 0.2344(5) -0.0799(3) 0.0344(15) Uani 1 1 d . . . . .
C51 C 1.0399(3) 0.1574(5) -0.0461(3) 0.0385(17) Uani 1 1 d . . . . .
H51 H 1.0507 0.1056 -0.0583 0.046 Uiso 1 1 calc R . . . .
C52 C 1.0417(2) 0.1518(4) 0.0039(3) 0.0348(16) Uani 1 1 d . . . . .
C53 C 1.0576(3) 0.0626(5) 0.0348(4) 0.056(2) Uani 1 1 d . . . . .
H53A H 1.0910 0.0697 0.0652 0.084 Uiso 1 1 calc GR . . . .
H53B H 1.0579 0.0138 0.0109 0.084 Uiso 1 1 calc GR . . . .
H53C H 1.0343 0.0465 0.0482 0.084 Uiso 1 1 calc GR . . . .
C54 C 0.9475(3) 0.5425(8) 0.1841(3) 0.072(3) Uani 1 1 d . . . . .
H54A H 0.9447 0.4822 0.1980 0.108 Uiso 1 1 calc GR . . . .
H54B H 0.9365 0.5904 0.2005 0.108 Uiso 1 1 calc GR . . . .
H54C H 0.9821 0.5536 0.1930 0.108 Uiso 1 1 calc GR . . . .
C55 C 0.9151(3) 0.5445(5) 0.1231(3) 0.0412(17) Uani 1 1 d . . . . .
C56 C 0.8707(3) 0.5944(5) 0.1010(3) 0.0460(19) Uani 1 1 d . . . . .
H56 H 0.8628 0.6274 0.1250 0.055 Uiso 1 1 calc R . . . .
C57 C 0.8376(2) 0.5990(5) 0.0463(3) 0.0358(16) Uani 1 1 d . . . . .
C58 C 0.7941(3) 0.6642(5) 0.0273(3) 0.0443(18) Uani 1 1 d . . . . .
H58A H 0.7667 0.6411 -0.0063 0.066 Uiso 1 1 calc GR . . . .
H58B H 0.8041 0.7250 0.0210 0.066 Uiso 1 1 calc GR . . . .
H58C H 0.7832 0.6687 0.0548 0.066 Uiso 1 1 calc GR . . . .
N7 N 1.1254(5) 0.1205(9) 0.1765(5) 0.054(3) Uani 0.5 1 d D U P . .
C60 C 1.0990(6) 0.0940(12) 0.1919(7) 0.070(5) Uani 0.5 1 d D U P . .
C61 C 1.0578(6) 0.0373(12) 0.1932(7) 0.067(5) Uani 0.5 1 d D U P . .
H61A H 1.0300 0.0777 0.1873 0.100 Uiso 0.5 1 calc DGR . P . .
H61B H 1.0703 0.0072 0.2284 0.100 Uiso 0.5 1 calc GR . P . .
H61C H 1.0464 -0.0094 0.1648 0.100 Uiso 0.5 1 calc GR . P . .
Cl1 Cl 0.95562(19) 0.2992(4) 0.1923(2) 0.0237(12) Uani 0.25 1 d D U P A 1
Cl2 Cl 1.0353(3) 0.2400(6) 0.2913(3) 0.0491(18) Uani 0.25 1 d D U P A 1
C59 C 0.9870(6) 0.1997(8) 0.2282(5) 0.019(5) Uani 0.25 1 d D U P A 1

loop_
_atom_site_aniso_label
_atom_site_aniso_U_11
_atom_site_aniso_U_22
_atom_site_aniso_U_33
_atom_site_aniso_U_23
_atom_site_aniso_U_13
_atom_site_aniso_U_12
Dy1 0.02145(15) 0.02208(15) 0.01861(14) 0.00130(11) 0.00701(11) 0.00365(12)
Dy2 0.02151(15) 0.02865(16) 0.01740(14) 0.00189(11) 0.00765(11) 0.00406(12)
O1 0.022(2) 0.030(2) 0.018(2) 0.0050(17) 0.0077(17) 0.0087(17)
O2 0.028(2) 0.026(2) 0.030(2) 0.0035(18) 0.0127(19) 0.0024(18)
O3 0.022(2) 0.035(2) 0.019(2) -0.0023(18) 0.0060(18) 0.0031(18)
O4 0.034(2) 0.033(2) 0.024(2) -0.0053(19) 0.0106(19) 0.006(2)
O5 0.032(2) 0.025(2) 0.033(2) 0.0051(19) 0.013(2) 0.0071(19)
O6 0.029(2) 0.049(3) 0.019(2) 0.0004(19) 0.0089(19) 0.008(2)
O7 0.025(2) 0.039(3) 0.023(2) 0.0013(19) 0.0092(18) 0.0058(19)
O8 0.022(2) 0.027(2) 0.0119(19) 0.0003(16) 0.0037(16) 0.0011(17)
N1 0.026(3) 0.026(3) 0.021(3) 0.003(2) 0.011(2) 0.003(2)
N2 0.034(3) 0.039(3) 0.020(3) 0.004(2) 0.004(2) 0.011(3)
N3 0.035(3) 0.034(3) 0.029(3) 0.002(2) 0.016(3) -0.006(2)
N4 0.062(4) 0.042(4) 0.041(4) 0.001(3) 0.026(3) -0.008(3)
N5 0.021(3) 0.038(3) 0.023(3) -0.003(2) 0.006(2) -0.002(2)
N6 0.034(3) 0.043(3) 0.024(3) 0.000(2) 0.011(2) 0.001(3)
C1 0.027(3) 0.034(4) 0.027(3) 0.001(3) 0.012(3) 0.002(3)
C2 0.036(4) 0.031(4) 0.027(3) 0.002(3) 0.016(3) -0.005(3)
C3 0.034(4) 0.028(3) 0.022(3) 0.003(3) 0.008(3) 0.000(3)
C4 0.031(3) 0.027(3) 0.022(3) 0.003(3) 0.007(3) 0.004(3)
C5 0.029(3) 0.035(4) 0.020(3) 0.009(3) 0.003(3) 0.011(3)
C6 0.025(3) 0.056(5) 0.027(3) 0.008(3) 0.006(3) 0.014(3)
C7 0.031(4) 0.039(4) 0.026(3) 0.004(3) 0.014(3) 0.011(3)
C8 0.025(3) 0.027(3) 0.020(3) 0.004(3) 0.005(3) 0.006(3)
C9 0.027(3) 0.022(3) 0.022(3) 0.003(2) 0.007(3) 0.003(3)
C10 0.037(4) 0.045(4) 0.029(4) 0.000(3) 0.007(3) 0.008(3)
C11 0.035(4) 0.033(4) 0.031(4) -0.007(3) 0.005(3) 0.009(3)
C12 0.040(4) 0.063(5) 0.040(4) -0.012(4) 0.007(3) 0.010(4)
C13 0.037(4) 0.052(5) 0.052(5) -0.019(4) -0.006(4) 0.011(4)
C14 0.057(6) 0.040(4) 0.032(4) -0.002(4) -0.017(4) 0.012(4)
C15 0.074(6) 0.058(5) 0.028(4) 0.010(4) -0.003(4) 0.002(5)
C16 0.051(5) 0.046(5) 0.032(4) 0.002(3) 0.005(3) 0.003(4)
C17 0.037(4) 0.058(5) 0.031(4) 0.004(3) 0.017(3) 0.002(3)
C18 0.038(4) 0.061(5) 0.044(4) -0.002(4) 0.027(4) -0.011(4)
C19 0.039(4) 0.050(5) 0.038(4) 0.007(3) 0.013(3) -0.010(4)
C20 0.041(4) 0.040(4) 0.031(4) 0.001(3) 0.015(3) -0.007(3)
C21 0.051(5) 0.035(4) 0.036(4) 0.002(3) 0.022(3) -0.006(3)
C22 0.053(5) 0.038(4) 0.043(4) 0.001(3) 0.025(4) -0.005(3)
C23 0.043(4) 0.035(4) 0.046(4) 0.005(3) 0.027(3) 0.001(3)
C24 0.040(4) 0.030(4) 0.027(3) -0.007(3) 0.017(3) -0.007(3)
C25 0.042(4) 0.033(4) 0.030(4) -0.009(3) 0.017(3) -0.010(3)
C26 0.056(5) 0.034(4) 0.042(4) 0.003(3) 0.027(4) -0.007(3)
C27 0.046(4) 0.031(4) 0.043(4) 0.000(3) 0.028(4) -0.003(3)
C28 0.047(4) 0.042(4) 0.041(4) -0.006(3) 0.026(4) -0.002(3)
C29 0.051(5) 0.045(5) 0.056(5) -0.004(4) 0.034(4) -0.002(4)
C30 0.055(5) 0.053(5) 0.052(5) 0.005(4) 0.034(4) -0.001(4)
C31 0.069(6) 0.044(5) 0.053(5) 0.014(4) 0.032(4) 0.003(4)
C32 0.062(5) 0.044(4) 0.049(5) 0.003(4) 0.029(4) 0.000(4)
C33 0.032(4) 0.056(5) 0.029(4) 0.002(3) 0.014(3) 0.000(3)
C34 0.024(4) 0.071(5) 0.029(4) 0.002(4) 0.009(3) -0.008(3)
C35 0.027(4) 0.053(5) 0.028(3) -0.001(3) 0.006(3) -0.002(3)
C36 0.035(4) 0.033(4) 0.026(3) -0.001(3) 0.011(3) -0.003(3)
C37 0.035(4) 0.029(4) 0.025(3) -0.001(3) 0.011(3) -0.001(3)
C38 0.037(4) 0.034(4) 0.027(3) -0.001(3) 0.014(3) 0.004(3)
C39 0.027(3) 0.026(3) 0.026(3) -0.002(3) 0.008(3) 0.001(3)
C40 0.028(3) 0.020(3) 0.024(3) 0.000(2) 0.006(3) 0.002(3)
C41 0.026(3) 0.028(3) 0.023(3) 0.004(3) 0.006(3) 0.001(3)
C42 0.037(4) 0.034(4) 0.027(3) 0.001(3) 0.011(3) 0.006(3)
C43 0.044(4) 0.040(4) 0.027(3) 0.001(3) 0.016(3) 0.009(3)
C44 0.057(5) 0.046(5) 0.037(4) 0.002(3) 0.019(4) -0.003(4)
C45 0.056(5) 0.052(5) 0.037(4) 0.006(4) 0.014(4) 0.010(4)
C46 0.043(4) 0.072(6) 0.028(4) 0.002(4) 0.011(3) 0.014(4)
C47 0.034(4) 0.070(5) 0.032(4) -0.003(4) 0.013(3) -0.003(4)
C48 0.034(4) 0.059(5) 0.029(4) -0.001(3) 0.011(3) 0.000(4)
C49 0.058(5) 0.065(5) 0.042(4) -0.015(4) 0.024(4) 0.013(4)
C50 0.025(3) 0.037(4) 0.034(4) -0.013(3) 0.008(3) 0.000(3)
C51 0.039(4) 0.025(4) 0.052(4) -0.008(3) 0.022(3) 0.007(3)
C52 0.026(3) 0.021(3) 0.050(4) 0.002(3) 0.011(3) 0.001(3)
C53 0.062(5) 0.035(4) 0.076(6) 0.014(4) 0.037(5) 0.014(4)
C54 0.062(6) 0.124(8) 0.019(4) -0.001(4) 0.011(4) 0.035(6)
C55 0.037(4) 0.058(5) 0.023(3) -0.003(3) 0.009(3) 0.009(4)
C56 0.047(4) 0.064(5) 0.025(4) -0.006(3) 0.015(3) 0.016(4)
C57 0.034(4) 0.040(4) 0.035(4) 0.005(3) 0.018(3) 0.012(3)
C58 0.042(4) 0.051(5) 0.039(4) 0.005(3) 0.018(3) 0.019(4)
N7 0.054(4) 0.052(4) 0.055(4) 0.000(2) 0.024(2) 0.000(2)
C60 0.070(5) 0.070(5) 0.070(5) -0.0002(10) 0.033(2) 0.0014(10)
C61 0.066(5) 0.066(5) 0.066(5) 0.003(2) 0.031(3) 0.004(2)
Cl1 0.0244(14) 0.0268(15) 0.0216(14) -0.0022(9) 0.0122(10) 0.0010(9)
Cl2 0.050(2) 0.051(2) 0.048(2) 0.0030(10) 0.0239(12) 0.0006(10)
C59 0.020(5) 0.019(5) 0.020(5) -0.0004(10) 0.009(2) 0.0001(10)

loop_
_atom_type_symbol
_atom_type_description
_atom_type_scat_dispersion_real
_atom_type_scat_dispersion_imag
_atom_type_scat_source
C C 0.0033 0.0016 'International Tables Vol C Tables 4.2.6.8 and 6.1.1.4'
H H 0.0000 0.0000 'International Tables Vol C Tables 4.2.6.8 and 6.1.1.4'
Cl Cl 0.1484 0.1585 'International Tables Vol C Tables 4.2.6.8 and 6.1.1.4'
Dy Dy -0.1892 4.4098 'International Tables Vol C Tables 4.2.6.8 and 6.1.1.4'
N N 0.0061 0.0033 'International Tables Vol C Tables 4.2.6.8 and 6.1.1.4'
O O 0.0106 0.0060 'International Tables Vol C Tables 4.2.6.8 and 6.1.1.4'

loop_
_geom_angle_atom_site_label_1
_geom_angle_atom_site_label_2
_geom_angle_atom_site_label_3
_geom_angle
_geom_angle_site_symmetry_1
_geom_angle_site_symmetry_3
Dy2 Dy1 Dy1 54.876(14) 5_765 5_765
Dy2 Dy1 Dy1 62.491(10) . 5_765
Dy2 Dy1 Dy2 117.367(19) . 5_765
O1 Dy1 Dy1 85.75(9) . 5_765
O1 Dy1 Dy2 36.50(9) . 5_765
O1 Dy1 Dy2 142.30(10) . .
O1 Dy1 O2 142.96(13) . .
O1 Dy1 O3 146.65(14) . .
O1 Dy1 O8 102.04(13) . .
O1 Dy1 N1 66.48(14) . .
O2 Dy1 Dy1 101.74(10) . 5_765
O2 Dy1 Dy2 152.66(10) . 5_765
O2 Dy1 Dy2 42.07(10) . .
O2 Dy1 N1 76.69(14) . .
O3 Dy1 Dy1 70.40(10) . 5_765
O3 Dy1 Dy2 110.74(10) . 5_765
O3 Dy1 Dy2 41.55(9) . .
O3 Dy1 O2 67.19(14) . .
O3 Dy1 N1 136.46(14) . .
O4 Dy1 Dy1 109.21(11) . 5_765
O4 Dy1 Dy2 79.33(11) . 5_765
O4 Dy1 Dy2 123.92(10) . .
O4 Dy1 O1 83.91(14) . .
O4 Dy1 O2 125.63(15) . .
O4 Dy1 O3 82.47(14) . .
O4 Dy1 O8 140.92(14) . .
O4 Dy1 O8 75.90(14) . 5_765
O4 Dy1 N1 140.17(15) . .
O5 Dy1 Dy1 169.76(11) . 5_765
O5 Dy1 Dy2 125.11(11) . .
O5 Dy1 Dy2 117.06(11) . 5_765
O5 Dy1 O1 84.57(14) . .
O5 Dy1 O2 84.13(14) . .
O5 Dy1 O3 119.81(14) . .
O5 Dy1 O4 73.05(15) . .
O5 Dy1 O8 145.46(14) . .
O5 Dy1 O8 141.88(14) . 5_765
O5 Dy1 N1 77.97(15) . .
O8 Dy1 Dy1 34.85(9) . 5_765
O8 Dy1 Dy1 35.31(9) 5_765 5_765
O8 Dy1 Dy2 34.14(9) 5_765 5_765
O8 Dy1 Dy2 40.27(9) . .
O8 Dy1 Dy2 83.22(9) . 5_765
O8 Dy1 Dy2 90.66(9) 5_765 .
O8 Dy1 O1 70.55(13) 5_765 .
O8 Dy1 O2 132.72(13) 5_765 .
O8 Dy1 O2 70.15(13) . .
O8 Dy1 O3 71.48(13) . .
O8 Dy1 O3 76.64(14) 5_765 .
O8 Dy1 O8 70.16(15) 5_765 .
O8 Dy1 N1 74.03(14) . .
O8 Dy1 N1 115.12(14) 5_765 .
N1 Dy1 Dy1 95.09(11) . 5_765
N1 Dy1 Dy2 95.05(11) . .
N1 Dy1 Dy2 90.44(11) . 5_765
Dy1 Dy2 Dy1 62.635(18) . 5_765
O1 Dy2 Dy1 92.16(9) 5_765 .
O1 Dy2 Dy1 35.50(9) 5_765 5_765
O1 Dy2 N3 158.37(15) 5_765 .
O1 Dy2 N5 85.49(15) 5_765 .
O2 Dy2 Dy1 42.77(10) . .
O2 Dy2 Dy1 102.53(10) . 5_765
O2 Dy2 O1 134.86(13) . 5_765
O2 Dy2 N3 65.96(16) . .
O2 Dy2 N5 107.49(16) . .
O3 Dy2 Dy1 70.77(10) . 5_765
O3 Dy2 Dy1 42.36(9) . .
O3 Dy2 O1 78.64(14) . 5_765
O3 Dy2 O2 68.30(14) . .
O3 Dy2 N3 110.98(16) . .
O3 Dy2 N5 66.92(15) . .
O6 Dy2 Dy1 93.06(11) . 5_765
O6 Dy2 Dy1 100.42(10) . .
O6 Dy2 O1 107.78(15) . 5_765
O6 Dy2 O2 83.75(15) . .
O6 Dy2 O3 142.78(14) . .
O6 Dy2 N3 76.76(16) . .
O6 Dy2 N5 148.34(16) . .
O7 Dy2 Dy1 108.22(11) . 5_765
O7 Dy2 Dy1 169.76(11) . .
O7 Dy2 O1 81.08(14) . 5_765
O7 Dy2 O2 142.97(14) . .
O7 Dy2 O3 141.72(13) . .
O7 Dy2 O6 74.63(14) . .
O7 Dy2 O8 128.53(14) . .
O7 Dy2 N3 79.85(17) . .
O7 Dy2 N5 79.46(16) . .
O8 Dy2 Dy1 34.51(9) . 5_765
O8 Dy2 Dy1 41.30(9) . .
O8 Dy2 O1 69.93(13) . 5_765
O8 Dy2 O2 71.53(14) . .
O8 Dy2 O3 73.01(13) . .
O8 Dy2 O6 75.13(14) . .
O8 Dy2 N3 130.82(15) . .
O8 Dy2 N5 136.30(15) . .
N3 Dy2 Dy1 108.04(13) . .
N3 Dy2 Dy1 165.10(12) . 5_765
N5 Dy2 Dy1 112.33(12) . 5_765
N5 Dy2 Dy1 107.83(12) . .
N5 Dy2 N3 81.08(17) . .
Dy1 O1 Dy2 108.00(14) . 5_765
C8 O1 Dy1 119.5(3) . .
C8 O1 Dy2 123.1(4) . 5_765
Dy2 O2 Dy1 95.16(14) . .
C24 O2 Dy1 141.5(4) . .
C24 O2 Dy2 122.3(4) . .
Dy2 O3 Dy1 96.09(14) . .
C40 O3 Dy1 143.9(4) . .
C40 O3 Dy2 119.8(4) . .
C50 O4 Dy1 136.6(4) . .
C52 O5 Dy1 136.7(4) . .
C55 O6 Dy2 134.7(4) . .
C57 O7 Dy2 135.3(4) . .
Dy1 O8 Dy1 109.84(15) 5_765 .
Dy1 O8 H8 112.2 . .
Dy1 O8 H8 112.2 5_765 .
Dy2 O8 Dy1 98.43(14) . .
Dy2 O8 Dy1 111.35(15) . 5_765
Dy2 O8 H8 112.2 . .
C1 N1 Dy1 128.0(4) . .
C1 N1 C9 118.3(5) . .
C9 N1 Dy1 113.3(4) . .
C10 N2 C5 118.0(6) . .
C17 N3 Dy2 126.2(5) . .
C17 N3 C25 117.6(6) . .
C25 N3 Dy2 116.0(4) . .
C26 N4 C21 120.4(7) . .
C33 N5 Dy2 127.8(4) . .
C33 N5 C41 117.4(5) . .
C41 N5 Dy2 113.4(4) . .
C42 N6 C37 120.2(6) . .
N1 C1 H1 118.6 . .
N1 C1 C2 122.7(6) . .
C2 C1 H1 118.6 . .
C1 C2 H2 120.1 . .
C3 C2 C1 119.8(6) . .
C3 C2 H2 120.1 . .
C2 C3 H3 120.1 . .
C2 C3 C4 119.9(6) . .
C4 C3 H3 120.1 . .
C3 C4 C5 124.0(5) . .
C3 C4 C9 116.9(6) . .
C5 C4 C9 119.1(6) . .
N2 C5 C4 117.7(6) . .
C6 C5 N2 124.3(6) . .
C6 C5 C4 118.0(5) . .
C5 C6 H6 118.6 . .
C5 C6 C7 122.8(6) . .
C7 C6 H6 118.6 . .
C6 C7 H7 119.4 . .
C8 C7 C6 121.1(6) . .
C8 C7 H7 119.4 . .
O1 C8 C7 123.7(5) . .
O1 C8 C9 118.7(5) . .
C7 C8 C9 117.7(5) . .
N1 C9 C4 122.3(5) . .
N1 C9 C8 116.8(5) . .
C4 C9 C8 120.8(5) . .
N2 C10 H10 117.8 . .
N2 C10 C11 124.4(7) . .
C11 C10 H10 117.8 . .
C12 C11 C10 117.4(7) . .
C16 C11 C10 123.7(7) . .
C16 C11 C12 118.9(7) . .
C11 C12 H12 120.1 . .
C13 C12 C11 119.7(8) . .
C13 C12 H12 120.1 . .
C12 C13 H13 119.9 . .
C14 C13 C12 120.2(8) . .
C14 C13 H13 119.9 . .
C13 C14 H14 119.8 . .
C13 C14 C15 120.4(7) . .
C15 C14 H14 119.8 . .
C14 C15 H15 119.7 . .
C14 C15 C16 120.6(9) . .
C16 C15 H15 119.7 . .
C11 C16 C15 120.1(8) . .
C11 C16 H16 120.0 . .
C15 C16 H16 120.0 . .
N3 C17 H17 118.4 . .
N3 C17 C18 123.2(7) . .
C18 C17 H17 118.4 . .
C17 C18 H18 120.2 . .
C19 C18 C17 119.6(7) . .
C19 C18 H18 120.2 . .
C18 C19 H19 120.3 . .
C18 C19 C20 119.4(7) . .
C20 C19 H19 120.3 . .
C21 C20 C19 122.5(6) . .
C25 C20 C19 117.3(7) . .
C25 C20 C21 120.1(6) . .
C20 C21 N4 117.6(6) . .
C22 C21 N4 123.9(7) . .
C22 C21 C20 118.5(6) . .
C21 C22 H22 119.2 . .
C21 C22 C23 121.6(7) . .
C23 C22 H22 119.2 . .
C22 C23 H23 119.6 . .
C24 C23 C22 120.8(7) . .
C24 C23 H23 119.6 . .
O2 C24 C23 122.6(6) . .
O2 C24 C25 119.1(6) . .
C23 C24 C25 118.3(6) . .
N3 C25 C20 122.7(6) . .
N3 C25 C24 116.7(6) . .
C20 C25 C24 120.6(6) . .
N4 C26 H26 119.4 . .
N4 C26 C27 121.3(7) . .
C27 C26 H26 119.4 . .
C28 C27 C26 119.2(7) . .
C32 C27 C26 120.4(7) . .
C32 C27 C28 120.3(7) . .
C27 C28 H28 120.5 . .
C29 C28 C27 119.1(7) . .
C29 C28 H28 120.5 . .
C28 C29 H29 119.8 . .
C30 C29 C28 120.4(8) . .
C30 C29 H29 119.8 . .
C29 C30 H30 119.5 . .
C29 C30 C31 121.0(7) . .
C31 C30 H30 119.5 . .
C30 C31 H31 120.1 . .
C30 C31 C32 119.8(8) . .
C32 C31 H31 120.1 . .
C27 C32 C31 119.3(8) . .
C27 C32 H32 120.3 . .
C31 C32 H32 120.3 . .
N5 C33 H33 118.0 . .
N5 C33 C34 124.0(6) . .
C34 C33 H33 118.0 . .
C33 C34 H34 120.2 . .
C35 C34 C33 119.5(6) . .
C35 C34 H34 120.2 . .
C34 C35 H35 120.3 . .
C34 C35 C36 119.4(6) . .
C36 C35 H35 120.3 . .
C35 C36 C37 122.8(6) . .
C41 C36 C35 117.7(6) . .
C41 C36 C37 119.5(6) . .
N6 C37 C36 117.5(6) . .
C38 C37 N6 124.4(6) . .
C38 C37 C36 118.0(6) . .
C37 C38 H38 118.7 . .
C37 C38 C39 122.7(6) . .
C39 C38 H38 118.7 . .
C38 C39 H39 119.7 . .
C40 C39 C38 120.7(6) . .
C40 C39 H39 119.7 . .
O3 C40 C39 124.4(6) . .
O3 C40 C41 117.9(5) . .
C39 C40 C41 117.7(5) . .
N5 C41 C36 121.8(6) . .
N5 C41 C40 117.0(5) . .
C36 C41 C40 121.2(6) . .
N6 C42 H42 119.2 . .
N6 C42 C43 121.7(6) . .
C43 C42 H42 119.2 . .
C44 C43 C42 120.4(7) . .
C44 C43 C48 118.2(6) . .
C48 C43 C42 121.5(6) . .
C43 C44 H44 119.2 . .
C43 C44 C45 121.5(8) . .
C45 C44 H44 119.2 . .
C44 C45 H45 120.9 . .
C46 C45 C44 118.2(7) . .
C46 C45 H45 120.9 . .
C45 C46 H46 119.2 . .
C47 C46 C45 121.6(7) . .
C47 C46 H46 119.2 . .
C46 C47 H47 120.3 . .
C46 C47 C48 119.3(7) . .
C48 C47 H47 120.3 . .
C43 C48 C47 121.2(7) . .
C43 C48 H48 119.4 . .
C47 C48 H48 119.4 . .
H49A C49 H49B 109.5 . .
H49A C49 H49C 109.5 . .
H49B C49 H49C 109.5 . .
C50 C49 H49A 109.5 . .
C50 C49 H49B 109.5 . .
C50 C49 H49C 109.5 . .
O4 C50 C49 117.3(6) . .
O4 C50 C51 124.1(6) . .
C51 C50 C49 118.6(6) . .
C50 C51 H51 117.9 . .
C52 C51 C50 124.2(6) . .
C52 C51 H51 117.9 . .
O5 C52 C51 124.6(6) . .
O5 C52 C53 116.5(6) . .
C51 C52 C53 118.9(6) . .
C52 C53 H53A 109.5 . .
C52 C53 H53B 109.5 . .
C52 C53 H53C 109.5 . .
H53A C53 H53B 109.5 . .
H53A C53 H53C 109.5 . .
H53B C53 H53C 109.5 . .
H54A C54 H54B 109.5 . .
H54A C54 H54C 109.5 . .
H54B C54 H54C 109.5 . .
C55 C54 H54A 109.5 . .
C55 C54 H54B 109.5 . .
C55 C54 H54C 109.5 . .
O6 C55 C54 116.0(6) . .
O6 C55 C56 124.8(6) . .
C56 C55 C54 119.2(6) . .
C55 C56 H56 117.9 . .
C57 C56 C55 124.3(6) . .
C57 C56 H56 117.9 . .
O7 C57 C56 125.3(6) . .
O7 C57 C58 115.9(6) . .
C56 C57 C58 118.9(6) . .
C57 C58 H58A 109.5 . .
C57 C58 H58B 109.5 . .
C57 C58 H58C 109.5 . .
H58A C58 H58B 109.5 . .
H58A C58 H58C 109.5 . .
H58B C58 H58C 109.5 . .
N7 C60 C61 158.3(18) . .
C60 C61 H61A 109.5 . .
C60 C61 H61B 109.5 . .
C60 C61 H61C 109.5 . .
H61A C61 H61B 109.5 . .
H61A C61 H61C 109.5 . .
H61B C61 H61C 109.5 . .
Cl2 Cl1 C59 13.8(8) 2_755 .
Cl1 Cl2 Cl2 114.0(6) 2_755 2_755
Cl1 Cl2 C59 133.6(8) 2_755 .
C59 Cl2 Cl1 151.1(15) 2_755 2_755
C59 Cl2 Cl2 19.8(4) . 2_755
C59 Cl2 Cl2 44.1(9) 2_755 2_755
C59 Cl2 C59 28.2(12) 2_755 .
Cl1 C59 Cl2 105.7(6) . .
Cl2 C59 Cl1 15.1(8) 2_755 .
Cl2 C59 Cl2 116.2(13) 2_755 .
Cl2 C59 C59 130.0(19) 2_755 2_755
C59 C59 Cl1 123.3(7) 2_755 .
C59 C59 Cl2 21.9(8) 2_755 .

loop_
_geom_bond_atom_site_label_1
_geom_bond_atom_site_label_2
_geom_bond_distance
_geom_bond_site_symmetry_2
Dy1 Dy1 3.8428(10) 5_765
Dy1 Dy2 3.5390(9) .
Dy1 Dy2 3.8378(8) 5_765
Dy1 O1 2.344(4) .
Dy1 O2 2.413(4) .
Dy1 O3 2.398(4) .
Dy1 O4 2.319(4) .
Dy1 O5 2.301(4) .
Dy1 O8 2.334(4) 5_765
Dy1 O8 2.361(4) .
Dy1 N1 2.552(5) .
Dy2 Dy1 3.8378(8) 5_765
Dy2 O1 2.400(4) 5_765
Dy2 O2 2.381(4) .
Dy2 O3 2.361(4) .
Dy2 O6 2.318(4) .
Dy2 O7 2.278(4) .
Dy2 O8 2.312(4) .
Dy2 N3 2.518(5) .
Dy2 N5 2.515(5) .
O1 Dy2 2.400(4) 5_765
O1 C8 1.333(7) .
O2 C24 1.310(7) .
O3 C40 1.332(7) .
O4 C50 1.264(7) .
O5 C52 1.275(8) .
O6 C55 1.257(8) .
O7 C57 1.254(8) .
O8 Dy1 2.335(4) 5_765
O8 H8 1.0000 .
N1 C1 1.322(8) .
N1 C9 1.365(7) .
N2 C5 1.417(7) .
N2 C10 1.250(9) .
N3 C17 1.314(9) .
N3 C25 1.379(9) .
N4 C21 1.423(9) .
N4 C26 1.266(9) .
N5 C33 1.312(8) .
N5 C41 1.387(8) .
N6 C37 1.417(8) .
N6 C42 1.270(8) .
C1 H1 0.9500 .
C1 C2 1.402(8) .
C2 H2 0.9500 .
C2 C3 1.362(9) .
C3 H3 0.9500 .
C3 C4 1.401(9) .
C4 C5 1.422(9) .
C4 C9 1.428(8) .
C5 C6 1.374(9) .
C6 H6 0.9500 .
C6 C7 1.401(9) .
C7 H7 0.9500 .
C7 C8 1.370(8) .
C8 C9 1.429(8) .
C10 H10 0.9500 .
C10 C11 1.462(9) .
C11 C12 1.417(11) .
C11 C16 1.359(10) .
C12 H12 0.9500 .
C12 C13 1.387(10) .
C13 H13 0.9500 .
C13 C14 1.345(13) .
C14 H14 0.9500 .
C14 C15 1.373(13) .
C15 H15 0.9500 .
C15 C16 1.387(10) .
C16 H16 0.9500 .
C17 H17 0.9500 .
C17 C18 1.425(10) .
C18 H18 0.9500 .
C18 C19 1.344(10) .
C19 H19 0.9500 .
C19 C20 1.427(10) .
C20 C21 1.412(10) .
C20 C25 1.406(9) .
C21 C22 1.380(10) .
C22 H22 0.9500 .
C22 C23 1.398(10) .
C23 H23 0.9500 .
C23 C24 1.391(9) .
C24 C25 1.412(9) .
C26 H26 0.9500 .
C26 C27 1.469(9) .
C27 C28 1.390(10) .
C27 C32 1.378(10) .
C28 H28 0.9500 .
C28 C29 1.374(10) .
C29 H29 0.9500 .
C29 C30 1.361(11) .
C30 H30 0.9500 .
C30 C31 1.364(11) .
C31 H31 0.9500 .
C31 C32 1.384(11) .
C32 H32 0.9500 .
C33 H33 0.9500 .
C33 C34 1.393(9) .
C34 H34 0.9500 .
C34 C35 1.352(9) .
C35 H35 0.9500 .
C35 C36 1.413(9) .
C36 C37 1.421(9) .
C36 C41 1.406(8) .
C37 C38 1.382(9) .
C38 H38 0.9500 .
C38 C39 1.403(8) .
C39 H39 0.9500 .
C39 C40 1.378(9) .
C40 C41 1.437(8) .
C42 H42 0.9500 .
C42 C43 1.466(9) .
C43 C44 1.386(10) .
C43 C48 1.388(10) .
C44 H44 0.9500 .
C44 C45 1.404(10) .
C45 H45 0.9500 .
C45 C46 1.376(11) .
C46 H46 0.9500 .
C46 C47 1.374(11) .
C47 H47 0.9500 .
C47 C48 1.389(9) .
C48 H48 0.9500 .
C49 H49A 0.9800 .
C49 H49B 0.9800 .
C49 H49C 0.9800 .
C49 C50 1.513(10) .
C50 C51 1.401(10) .
C51 H51 0.9500 .
C51 C52 1.385(10) .
C52 C53 1.509(10) .
C53 H53A 0.9800 .
C53 H53B 0.9800 .
C53 H53C 0.9800 .
C54 H54A 0.9800 .
C54 H54B 0.9800 .
C54 H54C 0.9800 .
C54 C55 1.525(9) .
C55 C56 1.399(10) .
C56 H56 0.9500 .
C56 C57 1.389(9) .
C57 C58 1.510(9) .
C58 H58A 0.9800 .
C58 H58B 0.9800 .
C58 H58C 0.9800 .
N7 C60 1.151(8) .
C60 C61 1.522(8) .
C61 H61A 0.9800 .
C61 H61B 0.9800 .
C61 H61C 0.9800 .
Cl1 Cl2 0.954(8) 2_755
Cl1 C59 1.766(9) .
Cl2 Cl1 0.954(8) 2_755
Cl2 Cl2 2.309(13) 2_755
Cl2 C59 1.789(9) .
Cl2 C59 0.870(12) 2_755
C59 Cl2 0.870(12) 2_755
C59 C59 1.10(2) 2_755

loop_
_geom_torsion_atom_site_label_1
_geom_torsion_atom_site_label_2
_geom_torsion_atom_site_label_3
_geom_torsion_atom_site_label_4
_geom_torsion
_geom_torsion_site_symmetry_1
_geom_torsion_site_symmetry_4
Dy1 O1 C8 C7 156.8(5) . .
Dy1 O1 C8 C9 -24.1(7) . .
Dy1 O2 C24 C23 18.5(10) . .
Dy1 O2 C24 C25 -163.1(4) . .
Dy1 O3 C40 C39 -14.7(10) . .
Dy1 O3 C40 C41 165.8(4) . .
Dy1 O4 C50 C49 -172.7(5) . .
Dy1 O4 C50 C51 6.6(10) . .
Dy1 O5 C52 C51 -2.8(10) . .
Dy1 O5 C52 C53 177.2(5) . .
Dy1 N1 C1 C2 172.0(4) . .
Dy1 N1 C9 C4 -171.5(4) . .
Dy1 N1 C9 C8 10.2(6) . .
Dy2 O1 C8 C7 -60.7(7) 5_765 .
Dy2 O1 C8 C9 118.4(5) 5_765 .
Dy2 O2 C24 C23 -176.7(5) . .
Dy2 O2 C24 C25 1.7(7) . .
Dy2 O3 C40 C39 159.2(5) . .
Dy2 O3 C40 C41 -20.3(7) . .
Dy2 O6 C55 C54 177.2(6) . .
Dy2 O6 C55 C56 -2.2(12) . .
Dy2 O7 C57 C56 -14.3(11) . .
Dy2 O7 C57 C58 165.4(5) . .
Dy2 N3 C17 C18 -177.2(5) . .
Dy2 N3 C25 C20 179.4(5) . .
Dy2 N3 C25 C24 -0.9(7) . .
Dy2 N5 C33 C34 167.8(6) . .
Dy2 N5 C41 C36 -166.1(5) . .
Dy2 N5 C41 C40 14.0(7) . .
O1 C8 C9 N1 7.6(8) . .
O1 C8 C9 C4 -170.7(5) . .
O2 C24 C25 N3 -0.4(8) . .
O2 C24 C25 C20 179.3(6) . .
O3 C40 C41 N5 2.8(8) . .
O3 C40 C41 C36 -177.1(5) . .
O4 C50 C51 C52 1.9(11) . .
O6 C55 C56 C57 1.4(13) . .
N1 C1 C2 C3 -1.4(10) . .
N2 C5 C6 C7 -178.5(6) . .
N2 C10 C11 C12 176.1(7) . .
N2 C10 C11 C16 -4.1(11) . .
N3 C17 C18 C19 -0.4(11) . .
N4 C21 C22 C23 177.3(7) . .
N4 C26 C27 C28 11.4(11) . .
N4 C26 C27 C32 -167.3(7) . .
N5 C33 C34 C35 -3.7(12) . .
N6 C37 C38 C39 -175.1(6) . .
N6 C42 C43 C44 167.9(7) . .
N6 C42 C43 C48 -12.4(10) . .
C1 N1 C9 C4 1.9(9) . .
C1 N1 C9 C8 -176.4(5) . .
C1 C2 C3 C4 1.4(9) . .
C2 C3 C4 C5 -179.8(6) . .
C2 C3 C4 C9 0.2(9) . .
C3 C4 C5 N2 -0.5(9) . .
C3 C4 C5 C6 177.7(6) . .
C3 C4 C9 N1 -1.9(9) . .
C3 C4 C9 C8 176.4(6) . .
C4 C5 C6 C7 3.4(11) . .
C5 N2 C10 C11 -178.9(6) . .
C5 C4 C9 N1 178.1(6) . .
C5 C4 C9 C8 -3.7(9) . .
C5 C6 C7 C8 1.6(11) . .
C6 C7 C8 O1 171.7(6) . .
C6 C7 C8 C9 -7.5(10) . .
C7 C8 C9 N1 -173.2(6) . .
C7 C8 C9 C4 8.5(9) . .
C9 N1 C1 C2 -0.2(9) . .
C9 C4 C5 N2 179.5(5) . .
C9 C4 C5 C6 -2.3(9) . .
C10 N2 C5 C4 -155.7(6) . .
C10 N2 C5 C6 26.2(10) . .
C10 C11 C12 C13 179.7(7) . .
C10 C11 C16 C15 -179.6(7) . .
C11 C12 C13 C14 -0.1(12) . .
C12 C11 C16 C15 0.2(11) . .
C12 C13 C14 C15 0.2(12) . .
C13 C14 C15 C16 -0.1(13) . .
C14 C15 C16 C11 -0.1(13) . .
C16 C11 C12 C13 -0.1(11) . .
C17 N3 C25 C20 3.9(9) . .
C17 N3 C25 C24 -176.4(6) . .
C17 C18 C19 C20 1.5(11) . .
C18 C19 C20 C21 177.5(7) . .
C18 C19 C20 C25 0.0(10) . .
C19 C20 C21 N4 6.1(10) . .
C19 C20 C21 C22 -176.2(7) . .
C19 C20 C25 N3 -2.8(10) . .
C19 C20 C25 C24 177.5(6) . .
C20 C21 C22 C23 -0.3(11) . .
C21 N4 C26 C27 -176.4(6) . .
C21 C20 C25 N3 179.6(6) . .
C21 C20 C25 C24 0.0(10) . .
C21 C22 C23 C24 -2.0(11) . .
C22 C23 C24 O2 -178.3(6) . .
C22 C23 C24 C25 3.2(10) . .
C23 C24 C25 N3 178.1(6) . .
C23 C24 C25 C20 -2.2(9) . .
C25 N3 C17 C18 -2.2(10) . .
C25 C20 C21 N4 -176.4(6) . .
C25 C20 C21 C22 1.3(10) . .
C26 N4 C21 C20 -145.4(7) . .
C26 N4 C21 C22 37.1(11) . .
C26 C27 C28 C29 -177.0(6) . .
C26 C27 C32 C31 177.1(7) . .
C27 C28 C29 C30 0.6(11) . .
C28 C27 C32 C31 -1.6(11) . .
C28 C29 C30 C31 -3.1(12) . .
C29 C30 C31 C32 3.3(12) . .
C30 C31 C32 C27 -0.9(12) . .
C32 C27 C28 C29 1.8(11) . .
C33 N5 C41 C36 1.5(9) . .
C33 N5 C41 C40 -178.4(6) . .
C33 C34 C35 C36 1.3(12) . .
C34 C35 C36 C37 -176.4(7) . .
C34 C35 C36 C41 2.2(10) . .
C35 C36 C37 N6 -2.0(10) . .
C35 C36 C37 C38 -178.8(6) . .
C35 C36 C41 N5 -3.7(9) . .
C35 C36 C41 C40 176.2(6) . .
C36 C37 C38 C39 1.5(10) . .
C37 N6 C42 C43 175.1(6) . .
C37 C36 C41 N5 175.0(6) . .
C37 C36 C41 C40 -5.1(9) . .
C37 C38 C39 C40 -3.2(10) . .
C38 C39 C40 O3 -178.7(6) . .
C38 C39 C40 C41 0.7(9) . .
C39 C40 C41 N5 -176.7(5) . .
C39 C40 C41 C36 3.4(9) . .
C41 N5 C33 C34 2.3(10) . .
C41 C36 C37 N6 179.4(6) . .
C41 C36 C37 C38 2.6(9) . .
C42 N6 C37 C36 141.1(6) . .
C42 N6 C37 C38 -42.4(10) . .
C42 C43 C44 C45 -178.0(7) . .
C42 C43 C48 C47 179.8(7) . .
C43 C44 C45 C46 -2.1(12) . .
C44 C43 C48 C47 -0.5(11) . .
C44 C45 C46 C47 0.2(12) . .
C45 C46 C47 C48 1.5(12) . .
C46 C47 C48 C43 -1.4(11) . .
C48 C43 C44 C45 2.3(11) . .
C49 C50 C51 C52 -178.8(7) . .
C50 C51 C52 O5 -3.8(11) . .
C50 C51 C52 C53 176.3(7) . .
C54 C55 C56 C57 -178.0(8) . .
C55 C56 C57 O7 6.7(13) . .
C55 C56 C57 C58 -172.9(8) . .
Cl1 Cl2 C59 Cl1 4.5(19) 2_755 .
Cl1 Cl2 C59 Cl2 -7(3) 2_755 2_755
Cl1 Cl2 C59 C59 -142(4) 2_755 2_755
Cl2 Cl1 C59 Cl2 -136(4) 2_755 .
Cl2 Cl1 C59 C59 -121(6) 2_755 2_755
Cl2 Cl2 C59 Cl1 11.7(12) 2_755 .
Cl2 Cl2 C59 C59 -134(6) 2_755 2_755
C59 Cl2 C59 Cl1 146(5) 2_755 .
C59 Cl2 C59 Cl2 134(6) 2_755 2_755
